data_1527271
loop_
_publ_author_name
'Dance, J.M.'
'Tressaud, A.'
'Massa, W.'
'Babel, D.'

_publ_section_title
;
 Crystal structure of sodium iron tetrafluoride, Na Fe F4
;
_journal_name_full 'Journal of Chemical Research (Synopsis)'
_journal_page_first 202
_journal_page_last 203
_journal_volume 1981
_journal_year 1981
_chemical_formula_sum 'F4 Fe Na'
_chemical_name_systematic 'Na Fe F4'
_space_group_IT_number 14
_symmetry_space_group_name_Hall '-P 2ybc'
_symmetry_space_group_name_H-M 'P 1 21/c 1'
_cell_angle_alpha 90
_cell_angle_beta 101.92
_cell_angle_gamma 90
_cell_formula_units_Z 4
_cell_length_a 7.908
_cell_length_b 5.351
_cell_length_c 7.531
_cell_volume 311.808
_citation_journal_id_ASTM JRPSDC
_cod_data_source_file Dance_JRPSDC_1981_1489.cif
_cod_data_source_block F4Fe1Na1
_cod_original_cell_volume 311.8079
_cod_original_formula_sum 'F4 Fe1 Na1'
_cod_database_code 1527271

loop_
_symmetry_equiv_pos_as_xyz
x,y,z
-x,y+1/2,-z+1/2
-x,-y,-z
x,-y-1/2,z-1/2

loop_
_atom_site_label
_atom_site_type_symbol
_atom_site_fract_x
_atom_site_fract_y
_atom_site_fract_z
_atom_site_occupancy
_atom_site_U_iso_or_equiv
F1 F-1 0.1679 0.15181 0.04813 1 0.0
F4 F-1 0.31903 0.98551 0.37104 1 0.0
F3 F-1 0.367 0.46479 0.314 1 0.0
Fe1 Fe+3 0.17253 0.25566 0.29853 1 0.0
F2 F-1 0.0319 0.54923 0.20916 1 0.0
Na1 Na+1 0.37109 0.77706 0.10648 1 0.0
